data_7060867
loop_
_publ_author_name
'Xochicale-Santana, Leonardo'
'L\'opez-Espejel, Margarita'
'Jim\'enez-P\'erez, V\'ictor M.'
'Lara-Cer\'on, Jes\'us'
'G\'omez-Trevi\~no, Alberto'
'Waksman, Noem\'i'
'Dias, H. V. Rasika'
'Mu\~noz-Flores, Blanca M.'

_publ_section_title
;
 Green synthesis of fluorescent Schiff bases: chemo-photophysical
 characterization, X-ray structures, and their bioimaging
;
_journal_issue 37
_journal_name_full 'New Journal of Chemistry'
_journal_page_first 17183
_journal_page_last 17189
_journal_paper_doi 10.1039/D1NJ02875H
_journal_volume 45
_journal_year 2021
_chemical_formula_moiety 'C15 H13 N O3'
_chemical_formula_sum 'C15 H13 N O3'
_chemical_formula_weight 255.26
_space_group_crystal_system monoclinic
_space_group_IT_number 14
_space_group_name_Hall '-P 2ybc'
_space_group_name_H-M_alt 'P 1 21/c 1'
_atom_sites_solution_hydrogens geom
_atom_sites_solution_primary direct
_audit_creation_date 2021-05-20
_audit_creation_method
;
Olex2 1.3
(compiled 2020.11.12 svn.r5f609507 for OlexSys, GUI svn.r6272)
;
_audit_update_record
;
2021-05-20 deposited with the CCDC.	2021-07-28 downloaded from the CCDC.
;
_cell_angle_alpha 90
_cell_angle_beta 92.423(2)
_cell_angle_gamma 90
_cell_formula_units_Z 4
_cell_length_a 3.8262(6)
_cell_length_b 15.078(2)
_cell_length_c 21.190(3)
_cell_measurement_reflns_used 6314
_cell_measurement_temperature 100(2)
_cell_measurement_theta_max 28.27
_cell_measurement_theta_min 2.35
_cell_volume 1221.4(3)
_computing_cell_refinement 'SAINT v7.68A (Bruker, 2009)'
_computing_data_collection 'Bruker SMART'
_computing_data_reduction 'SAINT v7.68A (Bruker, 2009)'
_computing_molecular_graphics 'Olex2 1.3 (Dolomanov et al., 2009)'
_computing_publication_material 'Olex2 1.3 (Dolomanov et al., 2009)'
_computing_structure_refinement 'SHELXL 2018/3 (Sheldrick, 2015)'
_computing_structure_solution 'SHELXS  (Sheldrick, 2008)'
_diffrn_ambient_temperature 100.15
_diffrn_measured_fraction_theta_full 1.000
_diffrn_measured_fraction_theta_max 0.997
_diffrn_measurement_device_type 'Bruker APEX-II CCD'
_diffrn_measurement_method '\f and \w scans'
_diffrn_radiation_monochromator graphite
_diffrn_radiation_type MoK\a
_diffrn_radiation_wavelength 0.71073
_diffrn_reflns_av_R_equivalents 0.0228
_diffrn_reflns_av_unetI/netI 0.0174
_diffrn_reflns_Laue_measured_fraction_full 1.000
_diffrn_reflns_Laue_measured_fraction_max 0.997
_diffrn_reflns_limit_h_max 5
_diffrn_reflns_limit_h_min -5
_diffrn_reflns_limit_k_max 20
_diffrn_reflns_limit_k_min -19
_diffrn_reflns_limit_l_max 28
_diffrn_reflns_limit_l_min -27
_diffrn_reflns_number 11643
_diffrn_reflns_point_group_measured_fraction_full 1.000
_diffrn_reflns_point_group_measured_fraction_max 0.997
_diffrn_reflns_theta_full 25.242
_diffrn_reflns_theta_max 28.311
_diffrn_reflns_theta_min 1.658
_diffrn_source_current 30.0
_diffrn_source_power 1.5
_diffrn_source_voltage 50.0
_diffrn_standards_number 0
_exptl_absorpt_coefficient_mu 0.097
_exptl_absorpt_correction_T_max 0.7457
_exptl_absorpt_correction_T_min 0.6415
_exptl_absorpt_correction_type multi-scan
_exptl_absorpt_process_details
;
SADABS-2008/1 (Bruker,2008) was used for absorption correction.
wR2(int) was 0.0466 before and 0.0282 after correction.
The Ratio of minimum to maximum transmission is 0.8603.
The \l/2 correction factor is 0.0015.
;
_exptl_crystal_colour colorless
_exptl_crystal_colour_primary yellow
_exptl_crystal_density_diffrn 1.388
_exptl_crystal_density_method 'not measured'
_exptl_crystal_description prism
_exptl_crystal_F_000 536
_exptl_crystal_size_max 0.25
_exptl_crystal_size_mid 0.2
_exptl_crystal_size_min 0.1
_refine_diff_density_max 0.421
_refine_diff_density_min -0.214
_refine_diff_density_rms 0.055
_refine_ls_extinction_method none
_refine_ls_goodness_of_fit_ref 1.050
_refine_ls_hydrogen_treatment constr
_refine_ls_matrix_type full
_refine_ls_number_parameters 174
_refine_ls_number_reflns 3025
_refine_ls_number_restraints 0
_refine_ls_restrained_S_all 1.050
_refine_ls_R_factor_all 0.0478
_refine_ls_R_factor_gt 0.0438
_refine_ls_shift/su_max 0.000
_refine_ls_shift/su_mean 0.000
_refine_ls_structure_factor_coef Fsqd
_refine_ls_weighting_details 'w=1/[\s^2^(Fo^2^)+(0.0752P)^2^+0.3451P] where P=(Fo^2^+2Fc^2^)/3'
_refine_ls_weighting_scheme calc
_refine_ls_wR_factor_gt 0.1197
_refine_ls_wR_factor_ref 0.1250
_reflns_Friedel_coverage 0.000
_reflns_number_gt 2697
_reflns_number_total 3025
_reflns_threshold_expression 'I > 2\s(I)'
_cod_data_source_file d1nj02875h2.cif
_cod_data_source_block dias832m
_cod_depositor_comments 'Adding full bibliography for 7060867--7060868.cif.'
_cod_database_code 7060867
_shelx_shelxl_version_number 2018/3
_shelx_space_group_comment
;
The symmetry employed for this shelxl refinement is uniquely defined
by the following loop, which should always be used as a source of
symmetry information in preference to the above space-group names.
They are only intended as comments.
;
_olex2_refinement_description
;
1. Fixed Uiso
 At 1.2 times of:
  All C(H) groups
 At 1.5 times of:
  All C(H,H,H) groups, All O(H) groups
2.a Aromatic/amide H refined with riding coordinates:
 C2(H2A), C3(H3), C5(H5), C6(H6), C8(H8), C10(H10), C11(H11), C13(H13), C14(H14)
2.b Idealised Me refined as rotating group:
 C15(H15A,H15B,H15C)
2.c Idealised tetrahedral OH refined as rotating group:
 O2(H2)
;
_olex2_submission_special_instructions 'No special instructions were received'

loop_
_space_group_symop_operation_xyz
'x, y, z'
'-x, y+1/2, -z+1/2'
'-x, -y, -z'
'x, -y-1/2, z-1/2'

loop_
_atom_site_label
_atom_site_type_symbol
_atom_site_fract_x
_atom_site_fract_y
_atom_site_fract_z
_atom_site_U_iso_or_equiv
_atom_site_adp_type
_atom_site_occupancy
_atom_site_site_symmetry_order
_atom_site_calc_flag
_atom_site_refinement_flags_posn
_atom_site_refinement_flags_adp
_atom_site_refinement_flags_occupancy
_atom_site_disorder_assembly
_atom_site_disorder_group
O1 O 0.5470(2) 0.39793(6) -0.02563(4) 0.0285(2) Uani 1 1 d . . . . .
O2 O 0.3310(3) 0.44145(6) 0.06589(4) 0.0305(2) Uani 1 1 d . . . . .
H2 H 0.366665 0.491806 0.050472 0.046 Uiso 1 1 calc R U . . .
O3 O 0.0967(2) -0.36298(5) 0.22124(4) 0.0247(2) Uani 1 1 d . . . . .
N1 N 0.2372(2) 0.02120(6) 0.09705(4) 0.0210(2) Uani 1 1 d . . . . .
C1 C 0.2899(3) 0.11123(7) 0.08249(5) 0.0189(2) Uani 1 1 d . . . . .
C2 C 0.4395(3) 0.13153(7) 0.02506(5) 0.0202(2) Uani 1 1 d . . . . .
H2A H 0.511366 0.085231 -0.001897 0.024 Uiso 1 1 calc R U . . .
C3 C 0.4825(3) 0.21921(7) 0.00767(5) 0.0198(2) Uani 1 1 d . . . . .
H3 H 0.588341 0.232891 -0.030904 0.024 Uiso 1 1 calc R U . . .
C4 C 0.3714(3) 0.28774(7) 0.04642(5) 0.0189(2) Uani 1 1 d . . . . .
C5 C 0.2178(3) 0.26755(7) 0.10332(5) 0.0197(2) Uani 1 1 d . . . . .
H5 H 0.140517 0.313946 0.129659 0.024 Uiso 1 1 calc R U . . .
C6 C 0.1781(3) 0.17983(7) 0.12140(5) 0.0199(2) Uani 1 1 d . . . . .
H6 H 0.074804 0.166251 0.160226 0.024 Uiso 1 1 calc R U . . .
C7 C 0.4228(3) 0.38024(7) 0.02598(5) 0.0218(2) Uani 1 1 d . . . . .
C8 C 0.3088(3) -0.00698(7) 0.15292(5) 0.0205(2) Uani 1 1 d . . . . .
H8 H 0.409396 0.032466 0.183561 0.025 Uiso 1 1 calc R U . . .
C9 C 0.2389(3) -0.09908(7) 0.17071(5) 0.0193(2) Uani 1 1 d . . . . .
C10 C 0.0607(3) -0.15626(7) 0.12856(5) 0.0204(2) Uani 1 1 d . . . . .
H10 H -0.024796 -0.134147 0.088868 0.025 Uiso 1 1 calc R U . . .
C11 C 0.0063(3) -0.24454(7) 0.14347(5) 0.0205(2) Uani 1 1 d . . . . .
H11 H -0.113780 -0.282701 0.114209 0.025 Uiso 1 1 calc R U . . .
C12 C 0.1302(3) -0.27670(7) 0.20202(5) 0.0201(2) Uani 1 1 d . . . . .
C13 C 0.3021(3) -0.22018(7) 0.24527(5) 0.0213(2) Uani 1 1 d . . . . .
H13 H 0.381870 -0.242000 0.285395 0.026 Uiso 1 1 calc R U . . .
C14 C 0.3559(3) -0.13235(7) 0.22958(5) 0.0206(2) Uani 1 1 d . . . . .
H14 H 0.473751 -0.094130 0.259096 0.025 Uiso 1 1 calc R U . . .
C15 C -0.0654(3) -0.42374(8) 0.17719(6) 0.0274(3) Uani 1 1 d . . . . .
H15A H -0.311391 -0.407356 0.169543 0.041 Uiso 1 1 calc R U . . .
H15B H -0.051108 -0.483957 0.194501 0.041 Uiso 1 1 calc R U . . .
H15C H 0.055325 -0.421522 0.137337 0.041 Uiso 1 1 calc R U . . .

loop_
_atom_site_aniso_label
_atom_site_aniso_U_11
_atom_site_aniso_U_22
_atom_site_aniso_U_33
_atom_site_aniso_U_23
_atom_site_aniso_U_13
_atom_site_aniso_U_12
O1 0.0425(5) 0.0205(4) 0.0232(4) 0.0010(3) 0.0108(3) -0.0008(3)
O2 0.0477(5) 0.0185(4) 0.0263(4) -0.0014(3) 0.0134(4) -0.0002(4)
O3 0.0319(4) 0.0197(4) 0.0229(4) 0.0024(3) 0.0040(3) -0.0007(3)
N1 0.0240(4) 0.0197(4) 0.0193(4) 0.0001(3) 0.0023(3) -0.0004(3)
C1 0.0202(5) 0.0192(5) 0.0172(5) -0.0001(4) -0.0018(4) -0.0013(4)
C2 0.0237(5) 0.0201(5) 0.0168(5) -0.0016(4) 0.0004(4) 0.0016(4)
C3 0.0214(5) 0.0214(5) 0.0167(5) 0.0000(4) 0.0016(4) 0.0000(4)
C4 0.0206(5) 0.0189(5) 0.0171(5) -0.0001(4) -0.0004(4) 0.0002(4)
C5 0.0213(5) 0.0205(5) 0.0175(5) -0.0015(4) 0.0014(4) 0.0008(4)
C6 0.0215(5) 0.0223(5) 0.0161(5) 0.0002(4) 0.0010(4) -0.0005(4)
C7 0.0246(5) 0.0212(5) 0.0197(5) -0.0005(4) 0.0026(4) 0.0003(4)
C8 0.0205(5) 0.0213(5) 0.0198(5) -0.0016(4) 0.0020(4) 0.0003(4)
C9 0.0192(5) 0.0205(5) 0.0185(5) -0.0004(4) 0.0031(4) 0.0008(4)
C10 0.0221(5) 0.0238(5) 0.0154(5) 0.0006(4) 0.0014(4) 0.0016(4)
C11 0.0213(5) 0.0228(5) 0.0178(5) -0.0020(4) 0.0027(4) -0.0007(4)
C12 0.0207(5) 0.0198(5) 0.0202(5) 0.0009(4) 0.0059(4) 0.0012(4)
C13 0.0215(5) 0.0260(5) 0.0164(5) 0.0025(4) 0.0017(4) 0.0027(4)
C14 0.0206(5) 0.0232(5) 0.0182(5) -0.0019(4) 0.0012(4) 0.0004(4)
C15 0.0304(6) 0.0216(5) 0.0306(6) -0.0019(4) 0.0055(5) -0.0030(4)

loop_
_atom_type_symbol
_atom_type_description
_atom_type_scat_dispersion_real
_atom_type_scat_dispersion_imag
_atom_type_scat_source
C C 0.0033 0.0016 'International Tables Vol C Tables 4.2.6.8 and 6.1.1.4'
H H 0.0000 0.0000 'International Tables Vol C Tables 4.2.6.8 and 6.1.1.4'
N N 0.0061 0.0033 'International Tables Vol C Tables 4.2.6.8 and 6.1.1.4'
O O 0.0106 0.0060 'International Tables Vol C Tables 4.2.6.8 and 6.1.1.4'

loop_
_geom_angle_atom_site_label_1
_geom_angle_atom_site_label_2
_geom_angle_atom_site_label_3
_geom_angle
_geom_angle_site_symmetry_1
_geom_angle_site_symmetry_3
_geom_angle_publ_flag
C7 O2 H2 109.5 . . ?
C12 O3 C15 117.20(9) . . ?
C8 N1 C1 119.80(9) . . ?
C2 C1 N1 117.95(9) . . ?
C2 C1 C6 119.75(10) . . ?
C6 C1 N1 122.17(10) . . ?
C1 C2 H2A 120.1 . . ?
C3 C2 C1 119.85(10) . . ?
C3 C2 H2A 120.1 . . ?
C2 C3 H3 119.8 . . ?
C2 C3 C4 120.49(10) . . ?
C4 C3 H3 119.8 . . ?
C3 C4 C7 118.61(9) . . ?
C5 C4 C3 119.71(10) . . ?
C5 C4 C7 121.68(10) . . ?
C4 C5 H5 120.0 . . ?
C6 C5 C4 120.08(10) . . ?
C6 C5 H5 120.0 . . ?
C1 C6 H6 119.9 . . ?
C5 C6 C1 120.11(10) . . ?
C5 C6 H6 119.9 . . ?
O1 C7 O2 122.77(10) . . ?
O1 C7 C4 121.52(10) . . ?
O2 C7 C4 115.71(9) . . ?
N1 C8 H8 119.4 . . ?
N1 C8 C9 121.28(10) . . ?
C9 C8 H8 119.4 . . ?
C10 C9 C8 120.61(10) . . ?
C10 C9 C14 118.50(10) . . ?
C14 C9 C8 120.87(10) . . ?
C9 C10 H10 119.3 . . ?
C11 C10 C9 121.38(10) . . ?
C11 C10 H10 119.3 . . ?
C10 C11 H11 120.4 . . ?
C10 C11 C12 119.18(10) . . ?
C12 C11 H11 120.4 . . ?
O3 C12 C11 124.14(10) . . ?
O3 C12 C13 115.57(10) . . ?
C13 C12 C11 120.28(10) . . ?
C12 C13 H13 120.1 . . ?
C14 C13 C12 119.86(10) . . ?
C14 C13 H13 120.1 . . ?
C9 C14 H14 119.6 . . ?
C13 C14 C9 120.78(10) . . ?
C13 C14 H14 119.6 . . ?
O3 C15 H15A 109.5 . . ?
O3 C15 H15B 109.5 . . ?
O3 C15 H15C 109.5 . . ?
H15A C15 H15B 109.5 . . ?
H15A C15 H15C 109.5 . . ?
H15B C15 H15C 109.5 . . ?

loop_
_geom_bond_atom_site_label_1
_geom_bond_atom_site_label_2
_geom_bond_distance
_geom_bond_site_symmetry_2
_geom_bond_publ_flag
O1 C7 1.2399(14) . ?
O2 H2 0.8400 . ?
O2 C7 1.3098(14) . ?
O3 C12 1.3708(13) . ?
O3 C15 1.4306(14) . ?
N1 C1 1.4085(14) . ?
N1 C8 1.2765(15) . ?
C1 C2 1.4004(15) . ?
C1 C6 1.4009(15) . ?
C2 H2A 0.9500 . ?
C2 C3 1.3841(15) . ?
C3 H3 0.9500 . ?
C3 C4 1.3973(15) . ?
C4 C5 1.3969(15) . ?
C4 C7 1.4762(15) . ?
C5 H5 0.9500 . ?
C5 C6 1.3872(15) . ?
C6 H6 0.9500 . ?
C8 H8 0.9500 . ?
C8 C9 1.4665(15) . ?
C9 C10 1.3979(15) . ?
C9 C14 1.4006(15) . ?
C10 H10 0.9500 . ?
C10 C11 1.3858(15) . ?
C11 H11 0.9500 . ?
C11 C12 1.3961(15) . ?
C12 C13 1.3956(15) . ?
C13 H13 0.9500 . ?
C13 C14 1.3831(15) . ?
C14 H14 0.9500 . ?
C15 H15A 0.9800 . ?
C15 H15B 0.9800 . ?
C15 H15C 0.9800 . ?

loop_
_geom_torsion_atom_site_label_1
_geom_torsion_atom_site_label_2
_geom_torsion_atom_site_label_3
_geom_torsion_atom_site_label_4
_geom_torsion
_geom_torsion_site_symmetry_1
_geom_torsion_site_symmetry_2
_geom_torsion_site_symmetry_3
_geom_torsion_site_symmetry_4
_geom_torsion_publ_flag
O3 C12 C13 C14 178.47(9) . . . . ?
N1 C1 C2 C3 177.31(9) . . . . ?
N1 C1 C6 C5 -176.32(9) . . . . ?
N1 C8 C9 C10 -6.18(16) . . . . ?
N1 C8 C9 C14 172.28(10) . . . . ?
C1 N1 C8 C9 176.53(9) . . . . ?
C1 C2 C3 C4 -1.26(16) . . . . ?
C2 C1 C6 C5 -0.49(16) . . . . ?
C2 C3 C4 C5 0.39(16) . . . . ?
C2 C3 C4 C7 179.97(9) . . . . ?
C3 C4 C5 C6 0.43(16) . . . . ?
C3 C4 C7 O1 3.20(16) . . . . ?
C3 C4 C7 O2 -176.39(10) . . . . ?
C4 C5 C6 C1 -0.37(16) . . . . ?
C5 C4 C7 O1 -177.23(11) . . . . ?
C5 C4 C7 O2 3.18(16) . . . . ?
C6 C1 C2 C3 1.30(16) . . . . ?
C7 C4 C5 C6 -179.14(10) . . . . ?
C8 N1 C1 C2 137.59(11) . . . . ?
C8 N1 C1 C6 -46.51(15) . . . . ?
C8 C9 C10 C11 177.03(9) . . . . ?
C8 C9 C14 C13 -177.36(10) . . . . ?
C9 C10 C11 C12 0.45(16) . . . . ?
C10 C9 C14 C13 1.12(16) . . . . ?
C10 C11 C12 O3 -178.78(10) . . . . ?
C10 C11 C12 C13 0.93(16) . . . . ?
C11 C12 C13 C14 -1.26(16) . . . . ?
C12 C13 C14 C9 0.21(16) . . . . ?
C14 C9 C10 C11 -1.46(16) . . . . ?
C15 O3 C12 C11 2.20(15) . . . . ?
C15 O3 C12 C13 -177.52(9) . . . . ?
